data_4071401
loop_
_publ_author_name
'Brunner, Henri'
'Muschiol, Manfred'
'Tsuno, Takashi'
'Takahashi, Takemoto'
'Zabel, Manfred'

_publ_section_title
;
 Pyramidal Stability of Chiral-at-Metal Half-Sandwich 16-Electron
 Fragments [CpRu(P&#x2212;P&#x2032;)]
;
_journal_issue 14
_journal_name_full Organometallics
_journal_page_first 3514
_journal_paper_doi 10.1021/om800148r
_journal_volume 27
_journal_year 2008
_chemical_absolute_configuration ad
_chemical_compound_source 'see text'
_chemical_formula_moiety '(C36 H33 I P2 Ru), (C H2 Cl2)'
_chemical_formula_structural 'C36 H33 I P2 Ru, (C H2 Cl2)'
_chemical_formula_sum 'C37 H35 Cl2 I P2 Ru'
_chemical_formula_weight 840.46
_chemical_name_systematic ?
_space_group_IT_number 5
_symmetry_cell_setting monoclinic
_symmetry_Int_Tables_number 5
_symmetry_space_group_name_Hall 'I 2y'
_symmetry_space_group_name_H-M 'I 1 2 1'
_atom_sites_solution_hydrogens geom
_atom_sites_solution_primary direct
_atom_sites_solution_secondary difmap
_cell_angle_alpha 90
_cell_angle_beta 112.352(2)
_cell_angle_gamma 90
_cell_formula_units_Z 4
_cell_length_a 16.3029(3)
_cell_length_b 11.3714(3)
_cell_length_c 20.1949(4)
_cell_measurement_reflns_used 17545
_cell_measurement_temperature 123
_cell_measurement_theta_max 28.9545
_cell_measurement_theta_min 3.0577
_cell_volume 3462.57(14)
_computing_cell_refinement
;
CrysAlis RED, Oxford Diffraction Ltd.,
Version 1.171.30.3 (release 12-05-2006 CrysAlis171 .NET)
;
_computing_data_collection
;
CrysAlis CCD, Oxford Diffraction Ltd.,
Version 1.171.30.3 (release 12-05-2006 CrysAlis171 .NET)
;
_computing_data_reduction
;
CrysAlis RED, Oxford Diffraction Ltd.,
Version 1.171.30.3 (release 12-05-2006 CrysAlis171 .NET)
;
_computing_molecular_graphics 'PLATON (Spek, 1990)'
_computing_publication_material 'PLATON (Spek, 2003)'
_computing_structure_refinement 'SHELXL-97 (Sheldrick, 1997)'
_computing_structure_solution 'SIR-97 (Altomare, 1993)'
_diffrn_ambient_temperature 123(1)
_diffrn_detector_area_resol_mean 10.5431
_diffrn_measured_fraction_theta_full 0.934
_diffrn_measured_fraction_theta_max 0.934
_diffrn_measurement_details
;
  1 omega  -33.00   18.00   1.0000   25.9000
omega____ theta____ kappa____ phi______ omega'___ theta'___ frames
    -      -10.0296  -45.0000  120.0000    0.0000    0.0000 51

  2 omega  -85.00  -34.00   1.0000   25.9000
omega____ theta____ kappa____ phi______ omega'___ theta'___ frames
    -      -10.0296  -45.0000  120.0000    0.0000    0.0000 51

  3 omega  -33.00   18.00   1.0000   25.9000
omega____ theta____ kappa____ phi______ omega'___ theta'___ frames
    -      -10.0296  -45.0000    0.0000    0.0000    0.0000 51

  4 omega  -32.00   21.00   1.0000   25.9000
omega____ theta____ kappa____ phi______ omega'___ theta'___ frames
    -      -10.0296  -65.0000  163.0000    0.0000    0.0000 53

  5 phi   -180.00 -120.00   1.0000   25.9000
omega____ theta____ kappa____ phi______ omega'___ theta'___ frames
 -40.0000  -10.0296    0.0000     -        0.0000    0.0000 60

  6 omega  -85.00  -34.00   1.0000   25.9000
omega____ theta____ kappa____ phi______ omega'___ theta'___ frames
    -      -10.0296  -45.0000    0.0000    0.0000    0.0000 51

  7 omega   34.00   89.00   1.0000   25.9000
omega____ theta____ kappa____ phi______ omega'___ theta'___ frames
    -       11.3358   75.0000    0.0000    0.0000    0.0000 55

  8 omega  -11.00   45.00   1.0000   25.9000
omega____ theta____ kappa____ phi______ omega'___ theta'___ frames
    -       11.3358  -77.0000  278.0000    0.0000    0.0000 56

  9 omega  -56.00  -11.00   1.0000   25.9000
omega____ theta____ kappa____ phi______ omega'___ theta'___ frames
    -       11.3358  -75.0000  120.0000    0.0000    0.0000 45

 10 omega   54.00   82.00   1.0000   25.9000
omega____ theta____ kappa____ phi______ omega'___ theta'___ frames
    -       11.3358   45.0000  240.0000    0.0000    0.0000 28

 11 omega  -11.00   45.00   1.0000   25.9000
omega____ theta____ kappa____ phi______ omega'___ theta'___ frames
    -       11.3358  -75.0000  120.0000    0.0000    0.0000 56

 12 omega  -67.00  -11.00   1.0000   25.9000
omega____ theta____ kappa____ phi______ omega'___ theta'___ frames
    -       11.3358  -77.0000  278.0000    0.0000    0.0000 56

 13 omega    8.00   37.00   1.0000   25.9000
omega____ theta____ kappa____ phi______ omega'___ theta'___ frames
    -       11.3358  -75.0000    0.0000    0.0000    0.0000 29

;
_diffrn_measurement_device_type 'Oxford Diffraction Gemini Ultra'
_diffrn_measurement_method omega-scan
_diffrn_radiation_monochromator graphite
_diffrn_radiation_probe x-ray
_diffrn_radiation_source 'Enhance (Mo) X-ray Source'
_diffrn_radiation_type MoK\a
_diffrn_radiation_wavelength 0.71073
_diffrn_reflns_av_R_equivalents 0.0452
_diffrn_reflns_av_sigmaI/netI 0.0486
_diffrn_reflns_limit_h_max 21
_diffrn_reflns_limit_h_min -22
_diffrn_reflns_limit_k_max 15
_diffrn_reflns_limit_k_min -15
_diffrn_reflns_limit_l_max 26
_diffrn_reflns_limit_l_min -27
_diffrn_reflns_number 28060
_diffrn_reflns_reduction_process
;
;
_diffrn_reflns_theta_full 29.00
_diffrn_reflns_theta_max 29.00
_diffrn_reflns_theta_min 3.08
_diffrn_standards_decay_% 0
_diffrn_standards_interval_count 0
_diffrn_standards_interval_time 0
_diffrn_standards_number 0
_exptl_absorpt_coefficient_mu 1.617
_exptl_absorpt_correction_T_max 1.07793
_exptl_absorpt_correction_T_min 0.91776
_exptl_absorpt_correction_type multi-scan
_exptl_absorpt_process_details
;
CrysAlis RED, Oxford Diffraction Ltd.,
Version 1.171.30.3 (release 12-05-2006 CrysAlis171 .NET)
Empirical absorption correction using spherical harmonics,
 implemented in SCALE3 ABSPACK scaling algorithm.
;
_exptl_crystal_colour orange
_exptl_crystal_density_diffrn 1.612
_exptl_crystal_density_method 'not measured'
_exptl_crystal_description 'plate like'
_exptl_crystal_F_000 1672
_exptl_crystal_size_max 0.170
_exptl_crystal_size_mid 0.130
_exptl_crystal_size_min 0.040
_refine_diff_density_max 0.856
_refine_diff_density_min -0.665
_refine_diff_density_rms 0.080
_refine_ls_abs_structure_details 'Flack H.D. (1983), Acta Cryst. A39, 876-881'
_refine_ls_abs_structure_Flack 0.014(15)
_refine_ls_extinction_method none
_refine_ls_goodness_of_fit_ref 0.976
_refine_ls_hydrogen_treatment constr
_refine_ls_matrix_type full
_refine_ls_number_parameters 403
_refine_ls_number_reflns 8136
_refine_ls_number_restraints 1
_refine_ls_restrained_S_all 0.975
_refine_ls_R_factor_all 0.0427
_refine_ls_R_factor_gt 0.0316
_refine_ls_shift/su_max 0.001
_refine_ls_shift/su_mean 0.000
_refine_ls_structure_factor_coef Fsqd
_refine_ls_weighting_details 'calc w=1/[\s^2^(Fo^2^)+(0.0391P)^2^]         where P=(Fo^2^+2Fc^2^)/3'
_refine_ls_weighting_scheme calc
_refine_ls_wR_factor_gt 0.0653
_refine_ls_wR_factor_ref 0.0674
_reflns_number_gt 6864
_reflns_number_total 8136
_reflns_threshold_expression I>2\s(I)
_cod_data_source_file om800148r-file004.cif
_cod_data_source_block runori1
_cod_depositor_comments
;
The following automatic conversions were performed:

'_symmetry_cell_setting' value 'Monoclinic' changed to 'monoclinic'
according to /home/saulius/struct/CIF-dictionaries/cif_core.dic
dictionary named 'cif_core.dic' version 2.4.1 from 2010-06-29.

Automatic conversion script
Id: cif_fix_values 1715 2011-07-08 13:25:40Z adriana 
;
_cod_original_sg_symbol_H-M 'I 2'
_cod_database_code 4071401

loop_
_symmetry_equiv_pos_site_id
_symmetry_equiv_pos_as_xyz
1 x,y,z
2 -x,y,-z
3 1/2+x,1/2+y,1/2+z
4 1/2-x,1/2+y,1/2-z

loop_
_atom_site_aniso_label
_atom_site_aniso_U_11
_atom_site_aniso_U_22
_atom_site_aniso_U_33
_atom_site_aniso_U_23
_atom_site_aniso_U_13
_atom_site_aniso_U_12
I1 0.0399(1) 0.0234(1) 0.0325(1) 0.0018(1) 0.0088(1) 0.0006(1)
Ru1 0.0298(2) 0.0266(2) 0.0239(1) -0.0017(1) 0.0129(1) -0.0014(1)
P1 0.0269(5) 0.0240(4) 0.0200(5) -0.0003(3) 0.0054(4) -0.0012(4)
P2 0.0239(4) 0.0247(4) 0.0243(4) -0.0015(4) 0.0067(3) -0.0019(4)
C1 0.058(3) 0.042(2) 0.058(3) -0.013(2) 0.040(2) 0.007(2)
C2 0.052(3) 0.062(3) 0.030(2) -0.009(2) 0.024(2) -0.005(2)
C3 0.068(3) 0.062(3) 0.039(3) 0.006(2) 0.036(2) 0.001(3)
C4 0.063(3) 0.057(3) 0.063(3) -0.005(3) 0.051(3) -0.014(2)
C5 0.044(2) 0.070(3) 0.053(3) -0.010(2) 0.035(2) 0.004(3)
C6 0.036(2) 0.028(2) 0.031(2) -0.0027(14) 0.0111(17) -0.0066(16)
C7 0.045(2) 0.030(2) 0.038(2) -0.0013(18) 0.0023(19) -0.0082(19)
C8 0.058(3) 0.027(2) 0.064(3) -0.003(2) 0.012(2) -0.002(2)
C9 0.061(3) 0.031(2) 0.063(3) -0.015(2) 0.028(2) -0.008(2)
C10 0.057(3) 0.042(2) 0.034(2) -0.0106(19) 0.013(2) -0.012(2)
C11 0.043(2) 0.034(2) 0.0313(19) -0.0043(18) 0.0079(16) -0.007(2)
C12 0.0290(18) 0.0289(18) 0.0215(18) -0.0029(14) -0.0001(14) 0.0024(17)
C13 0.0275(19) 0.051(2) 0.029(2) 0.0010(18) 0.0061(16) -0.0077(19)
C14 0.029(2) 0.067(3) 0.038(2) -0.005(2) 0.0094(17) -0.007(2)
C15 0.0282(19) 0.049(3) 0.044(2) -0.009(2) -0.0009(17) 0.007(2)
C16 0.037(2) 0.032(2) 0.036(2) 0.0001(17) -0.0010(18) 0.0052(18)
C17 0.0328(19) 0.030(2) 0.0291(19) 0.0001(15) 0.0038(15) -0.0052(17)
C18 0.0229(17) 0.0325(19) 0.0204(18) 0.0018(14) 0.0028(14) -0.0038(15)
C19 0.032(2) 0.053(2) 0.0207(19) 0.0051(17) 0.0029(16) -0.014(2)
C20 0.037(2) 0.098(4) 0.026(2) 0.001(2) 0.0150(18) -0.007(3)
C21 0.050(3) 0.072(3) 0.036(2) 0.001(2) 0.026(2) 0.013(3)
C22 0.042(2) 0.053(3) 0.0191(18) -0.0059(17) 0.0108(16) -0.0084(19)
C23 0.0260(17) 0.0284(18) 0.0228(17) 0.0005(15) 0.0085(13) 0.0008(16)
C24 0.035(2) 0.057(3) 0.023(2) 0.0120(18) 0.0072(17) -0.009(2)
C25 0.0311(19) 0.0294(19) 0.026(2) 0.0015(16) 0.0007(16) -0.0052(17)
C26 0.040(2) 0.037(2) 0.054(3) -0.017(2) 0.0019(18) 0.001(2)
C27 0.054(3) 0.033(2) 0.074(4) -0.020(2) -0.010(3) 0.005(2)
C28 0.085(4) 0.035(3) 0.058(4) 0.010(2) -0.021(3) -0.025(3)
C29 0.071(4) 0.075(4) 0.070(4) 0.008(3) 0.013(3) -0.044(3)
C30 0.056(3) 0.062(3) 0.051(3) -0.005(2) 0.021(2) -0.026(3)
C31 0.0285(19) 0.031(2) 0.035(2) 0.0022(16) 0.0117(16) -0.0020(16)
C32 0.040(2) 0.035(2) 0.047(3) -0.0031(19) 0.0082(19) 0.012(2)
C33 0.058(3) 0.037(3) 0.066(3) 0.002(2) 0.010(2) 0.014(2)
C34 0.050(3) 0.040(2) 0.061(3) 0.013(3) 0.005(2) 0.014(3)
C35 0.046(3) 0.049(3) 0.038(3) 0.011(2) -0.0010(19) -0.002(2)
C36 0.033(2) 0.037(2) 0.031(2) 0.0003(17) 0.0039(16) -0.0033(18)

loop_
_atom_site_label
_atom_site_type_symbol
_atom_site_thermal_displace_type
_atom_site_fract_x
_atom_site_fract_y
_atom_site_fract_z
_atom_site_occupancy
_atom_site_U_iso_or_equiv
_atom_site_calc_flag
_atom_site_refinement_flags
I1 I Uani -0.08394(2) 0.39588(2) 0.18645(1) 1.000 0.0334(1) . .
Ru1 Ru Uani -0.01086(2) 0.18219(2) 0.18324(1) 1.000 0.0260(1) . .
P1 P Uani -0.12501(6) 0.07707(8) 0.19540(5) 1.000 0.0247(3) . .
P2 P Uani 0.04726(6) 0.18702(9) 0.30617(4) 1.000 0.0250(2) . .
C1 C Uani 0.0353(3) 0.0490(4) 0.1281(3) 1.000 0.0474(16) . .
C2 C Uani -0.0253(3) 0.1224(4) 0.0758(2) 1.000 0.0455(16) . .
C3 C Uani 0.0078(3) 0.2358(5) 0.0845(2) 1.000 0.0517(17) . .
C4 C Uani 0.0920(4) 0.2340(5) 0.1423(3) 1.000 0.0530(17) . .
C5 C Uani 0.1075(3) 0.1200(5) 0.1693(3) 1.000 0.0508(16) . .
C6 C Uani -0.1319(3) -0.0721(3) 0.1602(2) 1.000 0.0322(12) . .
C7 C Uani -0.0878(3) -0.1674(4) 0.2003(2) 1.000 0.0417(12) . .
C8 C Uani -0.0847(3) -0.2731(4) 0.1682(3) 1.000 0.0530(16) . .
C9 C Uani -0.1258(3) -0.2869(4) 0.0954(3) 1.000 0.0504(16) . .
C10 C Uani -0.1727(3) -0.1934(4) 0.0544(2) 1.000 0.0456(14) . .
C11 C Uani -0.1759(3) -0.0874(4) 0.0862(2) 1.000 0.0380(11) . .
C12 C Uani -0.2405(2) 0.1213(3) 0.15620(19) 1.000 0.0293(10) . .
C13 C Uani -0.3029(3) 0.0700(4) 0.1788(2) 1.000 0.0372(11) . .
C14 C Uani -0.3921(3) 0.1026(5) 0.1482(2) 1.000 0.0457(14) . .
C15 C Uani -0.4183(3) 0.1860(4) 0.0944(2) 1.000 0.0447(14) . .
C16 C Uani -0.3573(3) 0.2349(4) 0.0703(2) 1.000 0.0394(12) . .
C17 C Uani -0.2695(2) 0.2033(3) 0.10135(19) 1.000 0.0330(11) . .
C18 C Uani -0.0949(2) 0.0569(3) 0.29158(18) 1.000 0.0269(10) . .
C19 C Uani -0.1446(3) 0.0148(4) 0.3395(2) 1.000 0.0373(11) . .
C20 C Uani -0.2016(3) 0.1110(5) 0.3502(2) 1.000 0.0528(16) . .
C21 C Uani -0.1484(3) 0.1939(5) 0.3903(2) 1.000 0.0498(16) . .
C22 C Uani -0.0540(3) 0.1551(4) 0.4056(2) 1.000 0.0383(13) . .
C23 C Uani -0.0495(2) 0.1706(3) 0.32955(17) 1.000 0.0260(10) . .
C24 C Uani -0.0633(3) 0.0239(4) 0.4116(2) 1.000 0.0395(14) . .
C25 C Uani 0.1064(2) 0.3187(3) 0.3501(2) 1.000 0.0318(11) . .
C26 C Uani 0.0769(3) 0.3941(4) 0.3894(2) 1.000 0.0484(14) . .
C27 C Uani 0.1229(4) 0.4959(4) 0.4190(3) 1.000 0.0638(18) . .
C28 C Uani 0.1997(4) 0.5207(5) 0.4096(3) 1.000 0.074(2) . .
C29 C Uani 0.2305(4) 0.4460(6) 0.3720(3) 1.000 0.076(2) . .
C30 C Uani 0.1847(3) 0.3445(5) 0.3412(3) 1.000 0.0561(17) . .
C31 C Uani 0.1219(2) 0.0705(3) 0.3575(2) 1.000 0.0316(11) . .
C32 C Uani 0.1281(3) -0.0335(4) 0.3242(2) 1.000 0.0431(14) . .
C33 C Uani 0.1801(3) -0.1253(4) 0.3642(3) 1.000 0.0577(17) . .
C34 C Uani 0.2256(3) -0.1132(5) 0.4364(3) 1.000 0.0551(16) . .
C35 C Uani 0.2188(3) -0.0113(4) 0.4702(2) 1.000 0.0494(17) . .
C36 C Uani 0.1680(3) 0.0816(4) 0.4311(2) 1.000 0.0361(12) . .
C40 C Uiso 0.1515(4) 0.6724(8) 0.2183(4) 0.94(2) 0.054(2) . .
C41 C Uiso 0.1338(7) 0.5530(8) 0.0948(5) 0.81(3) 0.083(4) . .
C42 C Uiso 0.0904(5) 0.7232(11) 0.0821(5) 0.80(4) 0.066(4) . .
C43 C Uiso 0.1525(4) 0.5890(6) 0.2110(4) 0.98(3) 0.066(3) . .
C44 C Uiso 0.1425(5) 0.7162(7) 0.2047(4) 1.000 0.0626(19) . .
C45 C Uiso 0.0744(6) 0.5649(8) 0.0683(5) 1.000 0.092(2) . .
C46 C Uiso 0.1152(11) 0.5727(15) 0.1453(14) 1.000 0.217(6) . .
C47 C Uiso 0.0862(8) 0.6634(18) 0.0658(8) 0.51(4) 0.067(6) . .
C48 C Uiso 0.0138(14) 0.700(2) 0.1291(12) 0.148(15) 0.024(8) . .
H1A H Uiso 0.02860 -0.03280 0.13440 1.000 0.0570 calc R
H2A H Uiso -0.08000 0.09780 0.04030 1.000 0.0550 calc R
H3A H Uiso -0.02050 0.30260 0.05700 1.000 0.0620 calc R
H4A H Uiso 0.13070 0.29920 0.15940 1.000 0.0640 calc R
H5A H Uiso 0.15820 0.09440 0.20870 1.000 0.0610 calc R
H7 H Uiso -0.05920 -0.15990 0.25080 1.000 0.0500 calc R
H8 H Uiso -0.05360 -0.33740 0.19680 1.000 0.0630 calc R
H9 H Uiso -0.12210 -0.35960 0.07340 1.000 0.0600 calc R
H10 H Uiso -0.20290 -0.20250 0.00420 1.000 0.0550 calc R
H11 H Uiso -0.20830 -0.02380 0.05760 1.000 0.0460 calc R
H13 H Uiso -0.28460 0.01210 0.21540 1.000 0.0450 calc R
H14 H Uiso -0.43430 0.06780 0.16420 1.000 0.0550 calc R
H15 H Uiso -0.47870 0.20970 0.07380 1.000 0.0540 calc R
H16 H Uiso -0.37590 0.29040 0.03230 1.000 0.0480 calc R
H17 H Uiso -0.22790 0.23840 0.08490 1.000 0.0400 calc R
H18 H Uiso -0.04420 0.00050 0.30440 1.000 0.0320 calc R
H19 H Uiso -0.17300 -0.06450 0.32780 1.000 0.0450 calc R
H20 H Uiso -0.26460 0.11230 0.33150 1.000 0.0640 calc R
H21 H Uiso -0.16620 0.26440 0.40630 1.000 0.0600 calc R
H22 H Uiso -0.00640 0.19450 0.44660 1.000 0.0460 calc R
H23 H Uiso -0.09050 0.23680 0.30570 1.000 0.0310 calc R
H24A H Uiso -0.07730 0.00120 0.45350 1.000 0.0470 calc R
H24B H Uiso -0.01110 -0.02040 0.41140 1.000 0.0470 calc R
H26 H Uiso 0.02380 0.37610 0.39640 1.000 0.0580 calc R
H27 H Uiso 0.10130 0.54790 0.44550 1.000 0.0760 calc R
H28 H Uiso 0.23160 0.59050 0.42950 1.000 0.0880 calc R
H29 H Uiso 0.28460 0.46360 0.36670 1.000 0.0910 calc R
H30 H Uiso 0.20650 0.29350 0.31440 1.000 0.0670 calc R
H32 H Uiso 0.09700 -0.04240 0.27400 1.000 0.0520 calc R
H33 H Uiso 0.18400 -0.19680 0.34130 1.000 0.0700 calc R
H34 H Uiso 0.26200 -0.17560 0.46320 1.000 0.0660 calc R
H35 H Uiso 0.24900 -0.00420 0.52050 1.000 0.0590 calc R
H36 H Uiso 0.16460 0.15270 0.45460 1.000 0.0430 calc R

loop_
_atom_type_symbol
_atom_type_description
_atom_type_scat_dispersion_real
_atom_type_scat_dispersion_imag
_atom_type_scat_source
Ru Ru -1.2594 0.8363 'International Tables Vol C Tables 4.2.6.8 and 6.1.1.4'
P P 0.1023 0.0942 'International Tables Vol C Tables 4.2.6.8 and 6.1.1.4'
I I -0.4742 1.8119 'International Tables Vol C Tables 4.2.6.8 and 6.1.1.4'
H H 0.0000 0.0000 'International Tables Vol C Tables 4.2.6.8 and 6.1.1.4'
C C 0.0033 0.0016 'International Tables Vol C Tables 4.2.6.8 and 6.1.1.4'

loop_
_geom_angle_atom_site_label_1
_geom_angle_atom_site_label_2
_geom_angle_atom_site_label_3
_geom_angle
_geom_angle_publ_flag
I1 Ru1 P1 94.72(3) yes
I1 Ru1 P2 87.55(3) yes
I1 Ru1 C1 150.96(14) yes
I1 Ru1 C2 114.61(12) yes
I1 Ru1 C3 89.25(14) yes
I1 Ru1 C4 99.92(15) yes
I1 Ru1 C5 135.51(15) yes
P1 Ru1 P2 85.13(4) yes
P1 Ru1 C1 98.28(14) yes
P1 Ru1 C2 99.04(13) yes
P1 Ru1 C3 129.24(13) yes
P1 Ru1 C4 159.43(15) yes
P1 Ru1 C5 129.71(15) yes
P2 Ru1 C1 119.27(15) yes
P2 Ru1 C2 156.80(13) yes
P2 Ru1 C3 145.63(13) yes
P2 Ru1 C4 109.74(15) yes
P2 Ru1 C5 97.25(15) yes
C1 Ru1 C2 37.65(19) yes
C1 Ru1 C3 62.5(2) yes
C1 Ru1 C4 62.3(2) yes
C1 Ru1 C5 37.8(2) yes
C2 Ru1 C3 36.52(18) yes
C2 Ru1 C4 61.7(2) yes
C2 Ru1 C5 62.5(2) yes
C3 Ru1 C4 37.5(2) yes
C3 Ru1 C5 62.6(2) yes
C4 Ru1 C5 37.0(2) yes
Ru1 P1 C6 111.92(16) yes
Ru1 P1 C12 123.81(12) yes
Ru1 P1 C18 106.09(12) yes
C6 P1 C12 100.82(19) yes
C6 P1 C18 104.42(16) yes
C12 P1 C18 108.25(17) yes
Ru1 P2 C23 103.65(11) yes
Ru1 P2 C25 118.11(12) yes
Ru1 P2 C31 120.46(12) yes
C23 P2 C25 107.99(16) yes
C23 P2 C31 103.53(16) yes
C25 P2 C31 101.82(16) yes
Ru1 C1 C2 72.1(3) yes
Ru1 C1 C5 70.9(3) yes
C2 C1 C5 107.0(4) no
Ru1 C2 C1 70.3(3) yes
Ru1 C2 C3 72.3(2) yes
C1 C2 C3 109.1(4) no
Ru1 C3 C2 71.2(3) yes
Ru1 C3 C4 71.2(3) yes
C2 C3 C4 107.4(4) no
Ru1 C4 C3 71.3(3) yes
Ru1 C4 C5 69.9(3) yes
C3 C4 C5 108.0(5) no
Ru1 C5 C1 71.3(3) yes
Ru1 C5 C4 73.1(4) yes
C1 C5 C4 108.4(5) no
P1 C6 C7 124.1(3) yes
P1 C6 C11 117.5(3) yes
C7 C6 C11 118.0(4) no
C6 C7 C8 120.9(4) no
C7 C8 C9 120.9(4) no
C8 C9 C10 119.1(4) no
C9 C10 C11 120.2(4) no
C6 C11 C10 120.8(4) no
P1 C12 C13 120.5(3) yes
P1 C12 C17 121.1(3) yes
C13 C12 C17 118.3(3) no
C12 C13 C14 120.8(4) no
C13 C14 C15 119.3(5) no
C14 C15 C16 120.4(4) no
C15 C16 C17 119.9(4) no
C12 C17 C16 121.3(3) no
P1 C18 C19 135.0(3) yes
P1 C18 C23 107.9(2) yes
C19 C18 C23 102.4(3) no
C18 C19 C20 111.2(4) no
C18 C19 C24 95.9(3) no
C20 C19 C24 99.8(3) no
C19 C20 C21 108.0(4) no
C20 C21 C22 107.2(5) no
C21 C22 C23 100.9(3) no
C21 C22 C24 100.3(4) no
C23 C22 C24 103.4(3) no
P2 C23 C18 104.9(2) yes
P2 C23 C22 129.1(3) yes
C18 C23 C22 101.5(3) no
C19 C24 C22 93.8(3) no
P2 C25 C26 124.0(3) yes
P2 C25 C30 117.0(3) yes
C26 C25 C30 119.0(4) no
C25 C26 C27 121.3(5) no
C26 C27 C28 119.2(5) no
C27 C28 C29 120.2(6) no
C28 C29 C30 121.4(6) no
C25 C30 C29 118.9(5) no
P2 C31 C32 120.0(3) yes
P2 C31 C36 120.8(3) yes
C32 C31 C36 119.1(4) no
C31 C32 C33 120.0(4) no
C32 C33 C34 120.4(5) no
C33 C34 C35 120.1(5) no
C34 C35 C36 120.3(4) no
C31 C36 C35 120.1(4) no
Ru1 C1 H1A 122.00 no
C2 C1 H1A 127.00 no
C5 C1 H1A 126.00 no
Ru1 C2 H2A 124.00 no
C1 C2 H2A 125.00 no
C3 C2 H2A 125.00 no
Ru1 C3 H3A 123.00 no
C2 C3 H3A 126.00 no
C4 C3 H3A 126.00 no
Ru1 C4 H4A 124.00 no
C3 C4 H4A 126.00 no
C5 C4 H4A 126.00 no
Ru1 C5 H5A 122.00 no
C1 C5 H5A 126.00 no
C4 C5 H5A 126.00 no
C6 C7 H7 120.00 no
C8 C7 H7 120.00 no
C7 C8 H8 120.00 no
C9 C8 H8 120.00 no
C8 C9 H9 121.00 no
C10 C9 H9 120.00 no
C9 C10 H10 120.00 no
C11 C10 H10 120.00 no
C6 C11 H11 120.00 no
C10 C11 H11 120.00 no
C12 C13 H13 120.00 no
C14 C13 H13 120.00 no
C13 C14 H14 120.00 no
C15 C14 H14 120.00 no
C14 C15 H15 120.00 no
C16 C15 H15 120.00 no
C15 C16 H16 120.00 no
C17 C16 H16 120.00 no
C12 C17 H17 119.00 no
C16 C17 H17 119.00 no
P1 C18 H18 103.00 no
C19 C18 H18 103.00 no
C23 C18 H18 102.00 no
C18 C19 H19 116.00 no
C20 C19 H19 116.00 no
C24 C19 H19 116.00 no
C19 C20 H20 126.00 no
C21 C20 H20 126.00 no
C20 C21 H21 126.00 no
C22 C21 H21 126.00 no
C21 C22 H22 117.00 no
C23 C22 H22 117.00 no
C24 C22 H22 117.00 no
P2 C23 H23 107.00 no
C18 C23 H23 107.00 no
C22 C23 H23 106.00 no
C19 C24 H24A 113.00 no
C19 C24 H24B 113.00 no
C22 C24 H24A 113.00 no
C22 C24 H24B 113.00 no
H24A C24 H24B 110.00 no
C25 C26 H26 119.00 no
C27 C26 H26 119.00 no
C26 C27 H27 120.00 no
C28 C27 H27 120.00 no
C27 C28 H28 120.00 no
C29 C28 H28 120.00 no
C28 C29 H29 119.00 no
C30 C29 H29 119.00 no
C25 C30 H30 120.00 no
C29 C30 H30 121.00 no
C31 C32 H32 120.00 no
C33 C32 H32 120.00 no
C32 C33 H33 120.00 no
C34 C33 H33 120.00 no
C33 C34 H34 120.00 no
C35 C34 H34 120.00 no
C34 C35 H35 120.00 no
C36 C35 H35 120.00 no
C31 C36 H36 120.00 no
C35 C36 H36 120.00 no
C45 C41 C46 85.2(15) no
C44 C43 C46 93.5(10) no
C41 C45 C46 55.3(11) no
C46 C45 C47 88.3(12) no
C41 C46 C45 39.5(10) no
C43 C46 C45 174.6(15) no

loop_
_geom_bond_atom_site_label_1
_geom_bond_atom_site_label_2
_geom_bond_distance
_geom_bond_publ_flag
I1 Ru1 2.7179(3) yes
Ru1 P1 2.3022(11) yes
Ru1 P2 2.2967(8) yes
Ru1 C1 2.177(5) yes
Ru1 C2 2.199(4) yes
Ru1 C3 2.214(4) yes
Ru1 C4 2.213(7) yes
Ru1 C5 2.172(5) yes
P1 C6 1.826(4) yes
P1 C12 1.814(4) yes
P1 C18 1.828(3) yes
P2 C23 1.820(4) yes
P2 C25 1.819(4) yes
P2 C31 1.831(4) yes
C1 C2 1.412(7) no
C1 C5 1.409(8) no
C2 C3 1.383(7) no
C3 C4 1.424(8) no
C4 C5 1.392(8) no
C6 C7 1.380(6) no
C6 C11 1.401(5) no
C7 C8 1.376(7) no
C8 C9 1.373(8) no
C9 C10 1.385(7) no
C10 C11 1.376(6) no
C12 C13 1.392(6) no
C12 C17 1.386(5) no
C13 C14 1.397(7) no
C14 C15 1.382(6) no
C15 C16 1.380(7) no
C16 C17 1.374(6) no
C18 C19 1.555(6) no
C18 C23 1.541(5) no
C19 C20 1.503(7) no
C19 C24 1.556(6) no
C20 C21 1.328(7) no
C21 C22 1.516(7) no
C22 C23 1.575(5) no
C22 C24 1.509(6) no
C25 C26 1.374(6) no
C25 C30 1.387(7) no
C26 C27 1.385(7) no
C27 C28 1.365(10) no
C28 C29 1.357(9) no
C29 C30 1.387(9) no
C31 C32 1.383(6) no
C31 C36 1.393(5) no
C32 C33 1.393(7) no
C33 C34 1.368(8) no
C34 C35 1.371(7) no
C35 C36 1.389(6) no
C1 H1A 0.9500 no
C2 H2A 0.9500 no
C3 H3A 0.9500 no
C4 H4A 0.9500 no
C5 H5A 0.9500 no
C7 H7 0.9500 no
C8 H8 0.9500 no
C9 H9 0.9500 no
C10 H10 0.9500 no
C11 H11 0.9500 no
C13 H13 0.9500 no
C14 H14 0.9500 no
C15 H15 0.9500 no
C16 H16 0.9500 no
C17 H17 0.9500 no
C18 H18 1.0000 no
C19 H19 1.0000 no
C20 H20 0.9500 no
C21 H21 0.9500 no
C22 H22 1.0000 no
C23 H23 1.0000 no
C24 H24A 0.9900 no
C24 H24B 0.9900 no
C26 H26 0.9500 no
C27 H27 0.9500 no
C28 H28 0.9500 no
C29 H29 0.9500 no
C30 H30 0.9500 no
C32 H32 0.9500 no
C33 H33 0.9500 no
C34 H34 0.9500 no
C35 H35 0.9500 no
C36 H36 0.9500 no
C40 C44 0.561(12) no
C41 C45 0.921(15) no
C41 C46 1.19(3) no
C43 C44 1.456(10) no
C43 C46 1.25(3) no
C45 C46 1.44(3) no
C45 C47 1.14(2) no

loop_
_geom_contact_atom_site_label_1
_geom_contact_atom_site_label_2
_geom_contact_distance
_geom_contact_site_symmetry_2
_geom_contact_publ_flag
I1 P1 3.7035(9) . no
I1 P2 3.4825(9) . no
I1 C3 3.483(5) . no
I1 C4 3.789(7) . no
I1 C8 3.782(5) 1_565 no
I1 C17 3.598(4) . no
I1 C23 3.741(3) . no
I1 C25 3.677(4) . no
I1 H3A 3.3300 . no
I1 H8 3.0700 1_565 no
I1 H17 3.0400 . no
I1 H23 3.0500 . no
Ru1 H17 3.4000 . no
Ru1 H32 3.2400 . no
P1 I1 3.7035(9) . no
P1 P2 3.1107(13) . no
P1 C1 3.388(6) . no
P1 C2 3.425(5) . no
P1 C23 2.729(3) . no
P2 I1 3.4825(9) . no
P2 P1 3.1107(13) . no
P2 C4 3.689(6) . no
P2 C5 3.354(6) . no
P2 C18 2.670(4) . no
C1 P1 3.388(6) . no
C1 C3 2.278(7) . no
C1 C4 2.272(8) . no
C1 C6 3.330(7) . no
C1 C11 3.572(7) . no
C2 C11 3.487(7) . no
C2 P1 3.425(5) . no
C2 C4 2.262(8) . no
C2 C2 3.460(6) 2_555 no
C2 C3 3.595(6) 2_555 no
C2 C5 2.268(7) . no
C3 C5 2.279(7) . no
C3 C3 3.325(6) 2_555 no
C3 C2 3.595(6) 2_555 no
C3 I1 3.483(5) . no
C3 C1 2.278(7) . no
C4 C1 2.272(8) . no
C4 C2 2.262(8) . no
C4 P2 3.689(6) . no
C4 I1 3.789(7) . no
C5 C32 3.485(7) . no
C5 C3 2.279(7) . no
C5 P2 3.354(6) . no
C5 C2 2.268(7) . no
C7 C48 2.98(2) 1_545 no
C8 C44 3.493(10) 1_545 no
C8 C48 2.06(2) 1_545 no
C8 I1 3.782(5) 1_545 no
C9 C20 3.581(7) 4_445 no
C9 C47 3.596(16) 2_545 no
C9 C48 2.12(3) 1_545 no
C10 C48 3.08(2) 1_545 no
C11 C2 3.487(7) . no
C11 C1 3.572(7) . no
C11 C28 3.584(7) 3_444 no
C13 C19 3.349(6) . no
C13 C20 3.252(5) . no
C17 I1 3.598(4) . no
C18 C32 3.590(6) . no
C19 C13 3.349(6) . no
C20 C13 3.252(5) . no
C20 C9 3.581(7) 4_455 no
C22 C22 3.540(5) 2_556 no
C22 C26 3.547(7) . no
C22 C36 3.556(7) . no
C24 C24 3.377(5) 2_556 no
C26 C22 3.547(7) . no
C28 C11 3.584(7) 3_555 no
C29 C43 3.419(9) . no
C30 C44 3.593(10) 4_545 no
C30 C36 3.561(7) . no
C32 C5 3.485(7) . no
C32 C18 3.590(6) . no
C33 C44 3.535(9) 1_545 no
C33 C41 3.477(12) 4_545 no
C34 C41 3.213(12) 4_545 no
C35 C41 3.230(13) 4_545 no
C36 C22 3.556(7) . no
C36 C41 3.479(13) 4_545 no
C36 C30 3.561(7) . no
C40 C45 3.059(12) . no
C41 C48 2.85(3) . no
C41 C35 3.230(13) 4_555 no
C41 C33 3.477(12) 4_555 no
C41 C36 3.479(13) 4_555 no
C41 C34 3.213(12) 4_555 no
C42 C44 2.293(12) . no
C42 C45 1.825(15) . no
C42 C42 3.500(13) 2_555 no
C42 C48 1.85(3) . no
C42 C46 2.08(2) . no
C43 C29 3.419(9) . no
C44 C8 3.493(10) 1_565 no
C44 C42 2.293(12) . no
C44 C30 3.593(10) 4_555 no
C44 C47 2.667(17) . no
C44 C33 3.535(9) 1_565 no
C44 C48 2.08(2) . no
C45 C42 1.825(15) . no
C45 C48 2.40(3) . no
C45 C40 3.059(12) . no
C45 C47 3.170(18) 2_555 no
C45 C45 2.899(14) 2_555 no
C46 C48 2.13(3) . no
C46 C42 2.08(2) . no
C47 C45 3.170(18) 2_555 no
C47 C44 2.667(17) . no
C47 C9 3.596(16) 2_565 no
C47 C48 2.09(3) . no
C47 C47 3.05(2) 2_555 no
C48 C10 3.08(2) 1_565 no
C48 C9 2.12(3) 1_565 no
C48 C47 2.09(3) . no
C48 C41 2.85(3) . no
C48 C44 2.08(2) . no
C48 C8 2.06(2) 1_565 no
C48 C42 1.85(3) . no
C48 C7 2.98(2) 1_565 no
C48 C45 2.40(3) . no
C48 C46 2.13(3) . no
C1 H29 3.0600 4_545 no
C1 H2A 2.1100 . no
C1 H5A 2.1100 . no
C1 H32 2.9200 . no
C2 H3A 2.0900 . no
C2 H1A 2.1200 . no
C3 H2A 2.0800 . no
C3 H3A 3.0400 2_555 no
C3 H4A 2.1300 . no
C4 H3A 2.1300 . no
C4 H5A 2.0900 . no
C5 H4A 2.1000 . no
C5 H32 2.8600 . no
C5 H29 2.7900 4_545 no
C5 H1A 2.1200 . no
C6 H1A 2.8900 . no
C7 H18 2.7300 . no
C8 H20 2.7800 4_445 no
C9 H20 2.9500 4_445 no
C10 H21 3.0600 4_445 no
C11 H2A 2.9700 . no
C12 H11 2.7900 . no
C13 H20 2.9400 . no
C16 H19 2.9800 4_455 no
C17 H11 3.0200 . no
C18 H13 2.9300 . no
C18 H7 2.7300 . no
C19 H13 2.6700 . no
C20 H13 2.7800 . no
C20 H23 2.7200 . no
C22 H22 2.8000 2_556 no
C22 H26 2.8500 . no
C23 H26 2.7400 . no
C24 H24A 2.8300 2_556 no
C25 H36 2.7200 . no
C26 H22 3.0900 . no
C26 H14 2.9300 4_455 no
C27 H14 3.0000 4_455 no
C27 H11 3.1000 3_555 no
C28 H11 2.8300 3_555 no
C29 H10 2.9900 3_555 no
C31 H24B 2.9600 . no
C31 H18 2.6300 . no
C32 H18 2.7100 . no
C32 H5A 2.9400 . no
C36 H24B 3.0200 . no
C40 H30 2.9800 4_555 no
C40 H33 2.7700 1_565 no
C40 H5A 3.0200 4_555 no
C42 H10 3.0900 2_565 no
C43 H5A 2.8900 4_555 no
C44 H33 2.7600 1_565 no
C44 H30 2.7800 4_555 no
C47 H9 3.0900 2_565 no
C48 H8 2.1000 1_565 no
C48 H9 2.1800 1_565 no
C48 H1A 3.0500 1_565 no
H1A C6 2.8900 . no
H1A C48 3.0500 1_545 no
H2A C11 2.9700 . no
H3A C3 3.0400 2_555 no
H5A C40 3.0200 4_545 no
H5A C43 2.8900 4_545 no
H5A H29 2.5500 4_545 no
H5A H32 2.4800 . no
H5A C32 2.9400 . no
H7 C18 2.7300 . no
H7 H18 2.0900 . no
H8 I1 3.0700 1_545 no
H8 C48 2.1000 1_545 no
H9 H35 2.5600 3_444 no
H9 C48 2.1800 1_545 no
H9 C47 3.0900 2_545 no
H10 C42 3.0900 2_545 no
H10 H36 2.6000 3_444 no
H10 C29 2.9900 3_444 no
H11 C27 3.1000 3_444 no
H11 C17 3.0200 . no
H11 C12 2.7900 . no
H11 C28 2.8300 3_444 no
H13 C18 2.9300 . no
H13 C19 2.6700 . no
H13 H20 2.5100 . no
H13 C20 2.7800 . no
H13 H19 2.4700 . no
H14 C26 2.9300 4_445 no
H14 C27 3.0000 4_445 no
H16 H24A 2.5600 4_455 no
H17 I1 3.0400 . no
H17 H34 2.5900 3_454 no
H17 Ru1 3.4000 . no
H18 H7 2.0900 . no
H18 C32 2.7100 . no
H18 C7 2.7300 . no
H18 H24B 2.0300 . no
H18 C31 2.6300 . no
H19 H13 2.4700 . no
H19 C16 2.9800 4_445 no
H20 C13 2.9400 . no
H20 H13 2.5100 . no
H20 C8 2.7800 4_455 no
H20 C9 2.9500 4_455 no
H21 C10 3.0600 4_455 no
H22 C26 3.0900 . no
H22 H26 2.4300 . no
H22 H22 2.0900 2_556 no
H22 C22 2.8000 2_556 no
H23 H26 2.6000 . no
H23 C20 2.7200 . no
H23 I1 3.0500 . no
H24A C24 2.8300 2_556 no
H24A H24A 2.5100 2_556 no
H24A H24B 2.5700 2_556 no
H24A H16 2.5600 4_445 no
H24B H18 2.0300 . no
H24B C31 2.9600 . no
H24B C36 3.0200 . no
H24B H24A 2.5700 2_556 no
H26 C22 2.8500 . no
H26 C23 2.7400 . no
H26 H23 2.6000 . no
H26 H22 2.4300 . no
H29 C5 2.7900 4_555 no
H29 H5A 2.5500 4_555 no
H29 C1 3.0600 4_555 no
H30 C40 2.9800 4_545 no
H30 C44 2.7800 4_545 no
H32 C1 2.9200 . no
H32 C5 2.8600 . no
H32 Ru1 3.2400 . no
H32 H5A 2.4800 . no
H33 C40 2.7700 1_545 no
H33 C44 2.7600 1_545 no
H34 H17 2.5900 3_545 no
H35 H9 2.5600 3_555 no
H36 H10 2.6000 3_555 no
H36 C25 2.7200 . no

loop_
_geom_hbond_atom_site_label_D
_geom_hbond_atom_site_label_H
_geom_hbond_atom_site_label_A
_geom_hbond_distance_DH
_geom_hbond_distance_HA
_geom_hbond_distance_DA
_geom_hbond_angle_DHA
_geom_hbond_publ_flag
C17 H17 I1 0.9500 3.0400 3.598(4) 119.00 yes
C23 H23 I1 1.0000 3.0500 3.741(3) 128.00 yes

loop_
_geom_torsion_atom_site_label_1
_geom_torsion_atom_site_label_2
_geom_torsion_atom_site_label_3
_geom_torsion_atom_site_label_4
_geom_torsion
_geom_torsion_publ_flag
I1 Ru1 P1 C6 156.28(14) no
P2 Ru1 P1 C6 -116.59(14) no
C1 Ru1 P1 C6 2.3(2) no
C2 Ru1 P1 C6 40.42(18) no
C3 Ru1 P1 C6 63.4(2) no
C4 Ru1 P1 C6 20.9(5) no
C5 Ru1 P1 C6 -21.2(2) no
I1 Ru1 P1 C12 35.42(14) no
P2 Ru1 P1 C12 122.55(15) no
C1 Ru1 P1 C12 -118.5(2) no
C2 Ru1 P1 C12 -80.45(19) no
C3 Ru1 P1 C12 -57.5(2) no
C4 Ru1 P1 C12 -99.9(5) no
C5 Ru1 P1 C12 -142.1(2) no
I1 Ru1 P1 C18 -90.42(12) no
P2 Ru1 P1 C18 -3.29(12) no
C1 Ru1 P1 C18 115.61(19) no
C2 Ru1 P1 C18 153.71(17) no
C3 Ru1 P1 C18 176.7(2) no
C4 Ru1 P1 C18 134.2(5) no
C5 Ru1 P1 C18 92.1(2) no
I1 Ru1 P2 C23 69.79(12) no
P1 Ru1 P2 C23 -25.16(12) no
C1 Ru1 P2 C23 -121.93(19) no
C2 Ru1 P2 C23 -126.8(3) no
C3 Ru1 P2 C23 154.9(3) no
C4 Ru1 P2 C23 169.5(2) no
C5 Ru1 P2 C23 -154.62(19) no
I1 Ru1 P2 C25 -49.56(14) no
P1 Ru1 P2 C25 -144.50(14) no
C1 Ru1 P2 C25 118.7(2) no
C2 Ru1 P2 C25 113.9(4) no
C3 Ru1 P2 C25 35.5(3) no
C4 Ru1 P2 C25 50.1(2) no
C5 Ru1 P2 C25 86.0(2) no
I1 Ru1 P2 C31 -175.25(14) no
P1 Ru1 P2 C31 89.80(14) no
C1 Ru1 P2 C31 -7.0(2) no
C2 Ru1 P2 C31 -11.8(4) no
C3 Ru1 P2 C31 -90.2(3) no
C4 Ru1 P2 C31 -75.6(2) no
C5 Ru1 P2 C31 -39.7(2) no
I1 Ru1 C1 C2 -21.6(5) no
P1 Ru1 C1 C2 94.1(3) no
P2 Ru1 C1 C2 -176.9(2) no
C3 Ru1 C1 C2 -36.1(3) no
C4 Ru1 C1 C2 -78.6(3) no
C5 Ru1 C1 C2 -116.0(4) no
I1 Ru1 C1 C5 94.4(4) no
P1 Ru1 C1 C5 -150.0(3) no
P2 Ru1 C1 C5 -60.9(3) no
C2 Ru1 C1 C5 116.0(4) no
C3 Ru1 C1 C5 79.9(3) no
C4 Ru1 C1 C5 37.3(3) no
C2 Ru1 C3 C4 -116.7(5) no
C5 Ru1 C3 C4 -36.7(3) no
C5 Ru1 C2 C3 -80.3(3) no
C4 Ru1 C2 C1 80.5(3) no
C5 Ru1 C2 C1 38.4(3) no
I1 Ru1 C4 C3 -75.6(3) no
I1 Ru1 C2 C1 168.7(2) no
P1 Ru1 C2 C1 -91.9(3) no
P2 Ru1 C2 C1 6.9(5) no
C3 Ru1 C2 C1 118.7(4) no
C3 Ru1 C4 C5 -118.2(5) no
C4 Ru1 C3 C2 116.7(5) no
I1 Ru1 C2 C3 50.0(3) no
P1 Ru1 C2 C3 149.5(3) no
P2 Ru1 C2 C3 -111.7(4) no
C1 Ru1 C2 C3 -118.7(4) no
C4 Ru1 C2 C3 -38.2(3) no
C1 Ru1 C3 C2 37.2(3) no
C1 Ru1 C4 C3 80.0(3) no
C5 Ru1 C3 C2 80.0(3) no
I1 Ru1 C5 C1 -136.3(3) no
I1 Ru1 C3 C2 -135.9(3) no
P1 Ru1 C3 C2 -40.4(4) no
P2 Ru1 C3 C2 139.6(3) no
C3 Ru1 C5 C4 37.2(3) no
C2 Ru1 C4 C5 -81.0(3) no
C2 Ru1 C4 C3 37.2(3) no
I1 Ru1 C3 C4 107.4(3) no
P1 Ru1 C3 C4 -157.1(3) no
P2 Ru1 C3 C4 22.9(5) no
C1 Ru1 C3 C4 -79.5(3) no
P2 Ru1 C4 C3 -166.5(3) no
P2 Ru1 C5 C1 129.8(3) no
C2 Ru1 C5 C1 -38.3(3) no
C5 Ru1 C4 C3 118.2(5) no
I1 Ru1 C4 C5 166.3(3) no
P1 Ru1 C4 C5 -59.0(6) no
P1 Ru1 C4 C3 59.1(6) no
C1 Ru1 C4 C5 -38.2(3) no
C1 Ru1 C5 C4 116.8(5) no
C2 Ru1 C5 C4 78.6(3) no
C3 Ru1 C5 C1 -79.6(3) no
C4 Ru1 C5 C1 -116.8(5) no
I1 Ru1 C5 C4 -19.5(4) no
P2 Ru1 C4 C5 75.3(3) no
P1 Ru1 C5 C1 40.1(4) no
P2 Ru1 C5 C4 -113.4(3) no
P1 Ru1 C5 C4 156.9(3) no
C18 P1 C12 C17 142.4(3) no
C12 P1 C6 C11 51.5(4) no
C18 P1 C6 C11 163.7(4) no
Ru1 P1 C12 C17 17.5(4) no
C6 P1 C18 C23 156.2(3) no
C6 P1 C12 C17 -108.4(3) no
C12 P1 C18 C23 -97.0(3) no
C18 P1 C12 C13 -40.1(4) no
Ru1 P1 C18 C23 37.8(2) no
C6 P1 C12 C13 69.1(3) no
C12 P1 C18 C19 32.8(4) no
Ru1 P1 C6 C11 -82.0(4) no
C18 P1 C6 C7 -24.4(5) no
C12 P1 C6 C7 -136.6(4) no
Ru1 P1 C6 C7 90.0(4) no
Ru1 P1 C12 C13 -165.0(3) no
C6 P1 C18 C19 -74.0(4) no
Ru1 P1 C18 C19 167.7(4) no
C31 P2 C25 C26 -112.7(3) no
C31 P2 C23 C18 -71.7(2) no
Ru1 P2 C31 C32 -14.6(4) no
C25 P2 C23 C18 -179.1(2) no
C25 P2 C31 C36 37.1(4) no
C23 P2 C31 C36 -74.9(4) no
C23 P2 C25 C30 177.6(3) no
C23 P2 C25 C26 -4.1(4) no
C25 P2 C31 C32 -147.6(3) no
Ru1 P2 C25 C26 112.9(3) no
Ru1 P2 C23 C22 173.6(3) no
C23 P2 C31 C32 100.4(4) no
C31 P2 C25 C30 69.0(4) no
Ru1 P2 C23 C18 54.8(2) no
Ru1 P2 C25 C30 -65.4(4) no
C31 P2 C23 C22 47.1(4) no
Ru1 P2 C31 C36 170.1(3) no
C25 P2 C23 C22 -60.3(4) no
C2 C1 C5 C4 -0.7(6) no
Ru1 C1 C5 C4 -64.2(4) no
C5 C1 C2 C3 -0.5(6) no
C2 C1 C5 Ru1 63.4(4) no
C5 C1 C2 Ru1 -62.7(4) no
Ru1 C1 C2 C3 62.2(3) no
C1 C2 C3 Ru1 -61.0(3) no
Ru1 C2 C3 C4 62.4(4) no
C1 C2 C3 C4 1.4(6) no
Ru1 C3 C4 C5 60.5(4) no
C2 C3 C4 Ru1 -62.4(3) no
C2 C3 C4 C5 -1.8(6) no
Ru1 C4 C5 C1 63.0(4) no
C3 C4 C5 C1 1.6(7) no
C3 C4 C5 Ru1 -61.4(4) no
P1 C6 C11 C10 170.4(4) no
P1 C6 C7 C8 -169.8(4) no
C11 C6 C7 C8 2.1(8) no
C7 C6 C11 C10 -2.0(7) no
C6 C7 C8 C9 -0.4(8) no
C7 C8 C9 C10 -1.6(8) no
C8 C9 C10 C11 1.7(8) no
C9 C10 C11 C6 0.1(8) no
C13 C12 C17 C16 0.8(5) no
P1 C12 C17 C16 178.4(3) no
P1 C12 C13 C14 -179.2(3) no
C17 C12 C13 C14 -1.6(6) no
C12 C13 C14 C15 0.6(7) no
C13 C14 C15 C16 1.2(7) no
C14 C15 C16 C17 -2.0(6) no
C15 C16 C17 C12 1.0(6) no
C23 C18 C19 C24 -50.3(3) no
C23 C18 C19 C20 52.6(4) no
P1 C18 C19 C24 178.1(3) no
P1 C18 C23 P2 -60.1(2) no
P1 C18 C23 C22 163.8(3) no
P1 C18 C19 C20 -79.0(5) no
C19 C18 C23 P2 153.7(2) no
C19 C18 C23 C22 17.6(4) no
C24 C19 C20 C21 31.8(5) no
C18 C19 C24 C22 62.8(4) no
C20 C19 C24 C22 -49.9(4) no
C18 C19 C20 C21 -68.5(4) no
C19 C20 C21 C22 1.4(5) no
C20 C21 C22 C24 -35.2(4) no
C20 C21 C22 C23 70.8(4) no
C21 C22 C24 C19 50.8(4) no
C24 C22 C23 C18 22.7(4) no
C24 C22 C23 P2 -97.6(4) no
C21 C22 C23 P2 159.0(3) no
C23 C22 C24 C19 -53.2(4) no
C21 C22 C23 C18 -80.8(4) no
P2 C25 C26 C27 -177.1(4) no
C26 C25 C30 C29 -0.3(7) no
C30 C25 C26 C27 1.2(6) no
P2 C25 C30 C29 178.1(4) no
C25 C26 C27 C28 -0.9(7) no
C26 C27 C28 C29 -0.3(8) no
C27 C28 C29 C30 1.2(9) no
C28 C29 C30 C25 -0.9(9) no
P2 C31 C32 C33 -175.5(4) no
C36 C31 C32 C33 -0.1(7) no
P2 C31 C36 C35 174.9(4) no
C32 C31 C36 C35 -0.5(7) no
C31 C32 C33 C34 -0.3(8) no
C32 C33 C34 C35 1.4(8) no
C33 C34 C35 C36 -2.0(8) no
C34 C35 C36 C31 1.6(8) no
C46 C41 C45 C47 87.5(13) no
C45 C41 C46 C43 -172(2) no
C46 C43 C44 C40 175(3) no
C44 C43 C46 C41 101(2) no
C47 C45 C46 C41 -92.0(13) no
